data_7127741
loop_
_publ_author_name
'Popowski, Yanay'
'Moreno, Juan J.'
'Nichols, Asa W.'
'Hooe, Shelby L.'
'Bouchey, Caitlin J.'
'Rath, Nigam P.'
'Machan, Charles W.'
'Tolman, William B.'

_publ_section_title
;
 Mechanistic insight into initiation and regioselectivity in the
 copolymerization of epoxides and anhydrides by Al complexes.
;
_journal_issue 90
_journal_name_full 'Chemical communications (Cambridge, England)'
_journal_page_first 14027
_journal_page_last 14030
_journal_paper_doi 10.1039/d0cc05652a
_journal_volume 56
_journal_year 2020
_chemical_formula_moiety 'Al C50 H61 N2 O6, 2(C H Cl3)'
_chemical_formula_sum 'C52 H63 Al Cl6 N2 O6'
_chemical_formula_weight 1051.72
_chemical_name_common YP_bpyLAloCPMAOiPr
_space_group_crystal_system triclinic
_space_group_IT_number 2
_space_group_name_Hall '-P 1'
_space_group_name_H-M_alt 'P -1'
_atom_sites_solution_hydrogens geom
_audit_creation_method SHELXL-2018/3
_audit_update_record
;
2020-08-19 deposited with the CCDC.	2020-10-19 downloaded from the CCDC.
;
_cell_angle_alpha 99.761(10)
_cell_angle_beta 94.142(11)
_cell_angle_gamma 108.246(11)
_cell_formula_units_Z 2
_cell_length_a 13.5620(18)
_cell_length_b 13.8874(16)
_cell_length_c 15.489(3)
_cell_measurement_reflns_used 3260
_cell_measurement_temperature 100(2)
_cell_measurement_theta_max 73.85
_cell_measurement_theta_min 2.92
_cell_volume 2705.8(7)
_computing_cell_refinement 'SAINT, Bruker'
_computing_data_collection 'APEX 3, Bruker'
_computing_data_reduction 'SAINT, Bruker'
_computing_molecular_graphics 'Shelxle-(Rev. 860) (Huebschle, C. B., 2011)'
_computing_structure_refinement 'SHELXL-2018/3 (Sheldrick, 2018)'
_computing_structure_solution 'SHELXT 2014/5 (Sheldrick, 2014)'
_diffrn_ambient_temperature 100(2)
_diffrn_measured_fraction_theta_full 0.991
_diffrn_measured_fraction_theta_max 0.968
_diffrn_measurement_device_type 'Bruker APEX II CCD'
_diffrn_measurement_method '\f and \w scans'
_diffrn_radiation_type CuK\a
_diffrn_radiation_wavelength 1.54178
_diffrn_reflns_av_R_equivalents 0.2738
_diffrn_reflns_av_unetI/netI 0.2256
_diffrn_reflns_Laue_measured_fraction_full 0.991
_diffrn_reflns_Laue_measured_fraction_max 0.968
_diffrn_reflns_limit_h_max 16
_diffrn_reflns_limit_h_min -13
_diffrn_reflns_limit_k_max 11
_diffrn_reflns_limit_k_min -17
_diffrn_reflns_limit_l_max 19
_diffrn_reflns_limit_l_min -19
_diffrn_reflns_number 39179
_diffrn_reflns_point_group_measured_fraction_full 0.991
_diffrn_reflns_point_group_measured_fraction_max 0.968
_diffrn_reflns_theta_full 67.679
_diffrn_reflns_theta_max 75.602
_diffrn_reflns_theta_min 2.921
_diffrn_source 'sealed tube'
_exptl_absorpt_coefficient_mu 3.440
_exptl_absorpt_correction_type multi-scan
_exptl_absorpt_process_details 'SADABS, R. Blessing, 1995'
_exptl_crystal_colour yellow
_exptl_crystal_density_diffrn 1.291
_exptl_crystal_description needle
_exptl_crystal_F_000 1104
_exptl_crystal_size_max 0.102
_exptl_crystal_size_mid 0.052
_exptl_crystal_size_min 0.014
_exptl_transmission_factor_max 0.7538
_exptl_transmission_factor_min 0.5002
_refine_diff_density_max 0.011
_refine_diff_density_min -0.015
_refine_diff_density_rms 0.002
_refine_ls_extinction_method none
_refine_ls_goodness_of_fit_ref 1.076
_refine_ls_hydrogen_treatment constr
_refine_ls_matrix_type full
_refine_ls_number_parameters 620
_refine_ls_number_reflns 10859
_refine_ls_number_restraints 0
_refine_ls_restrained_S_all 1.076
_refine_ls_R_factor_all 0.2895
_refine_ls_R_factor_gt 0.1583
_refine_ls_shift/su_max 0.093
_refine_ls_shift/su_mean 0.001
_refine_ls_structure_factor_coef Fsqd
_refine_ls_weighting_details 'w=1/[\s^2^(Fo^2^)+(0.2000P)^2^] where P=(Fo^2^+2Fc^2^)/3'
_refine_ls_weighting_scheme calc
_refine_ls_wR_factor_gt 0.3909
_refine_ls_wR_factor_ref 0.4757
_reflns_Friedel_coverage 0.000
_reflns_number_gt 3204
_reflns_number_total 10859
_reflns_threshold_expression 'I > 2\s(I)'
_cod_data_source_file d0cc05652a2.cif
_cod_data_source_block wt18419_0m_a
_cod_depositor_comments
;
The following automatic conversions were performed:

data item '_exptl_absorpt_correction_type' value 'Multi-scan' was
changed to 'multi-scan' in accordance with the
/home/data/users/saulius/crontab/automatic-downloads/current/RSC/lib/dictionaries/cif_core.dic
dictionary named 'cif_core.dic' version 2.4.2 last updated on
2011-04-26.

Automatic conversion script
Id: cif_fix_values 7556 2019-12-06 15:28:31Z antanas 
;
_cod_original_cell_volume 2705.9(7)
_cod_database_code 7127741
_shelx_shelxl_version_number 2018/3
_shelx_space_group_comment
;
The symmetry employed for this shelxl refinement is uniquely defined
by the following loop, which should always be used as a source of
symmetry information in preference to the above space-group names.
They are only intended as comments.
;

loop_
_space_group_symop_operation_xyz
'x, y, z'
'-x, -y, -z'

loop_
_atom_site_label
_atom_site_type_symbol
_atom_site_fract_x
_atom_site_fract_y
_atom_site_fract_z
_atom_site_U_iso_or_equiv
_atom_site_adp_type
_atom_site_occupancy
_atom_site_site_symmetry_order
_atom_site_calc_flag
_atom_site_refinement_flags_posn
_atom_site_refinement_flags_adp
_atom_site_refinement_flags_occupancy
_atom_site_disorder_assembly
_atom_site_disorder_group
Al1 Al 0.3774(3) 0.0671(2) 0.6466(2) 0.1186(14) Uani 1 1 d . . . . .
Cl1 Cl 0.7456(3) 0.6154(3) 0.7022(3) 0.1596(17) Uani 1 1 d . . . . .
C1 C 0.4263(9) -0.0752(7) 0.7343(7) 0.120(3) Uani 1 1 d . . . . .
N1 N 0.5241(6) 0.0736(5) 0.6284(6) 0.111(2) Uani 1 1 d . . . . .
O1 O 0.3617(5) -0.0562(4) 0.6757(5) 0.114(2) Uani 1 1 d . . . . .
Cl2 Cl 0.5922(3) 0.4786(3) 0.5604(3) 0.1651(17) Uani 1 1 d . . . . .
C2 C 0.3888(8) -0.1523(7) 0.7845(8) 0.119(3) Uani 1 1 d . . . . .
N2 N 0.4017(6) 0.1470(5) 0.5468(6) 0.111(2) Uani 1 1 d . . . . .
O2 O 0.2413(6) 0.0355(5) 0.6146(6) 0.126(2) Uani 1 1 d . . . . .
Cl3 Cl 0.7520(3) 0.4102(3) 0.6382(3) 0.1731(19) Uani 1 1 d . . . . .
C3 C 0.2748(8) -0.2231(8) 0.7672(9) 0.121(3) Uani 1 1 d . . . . .
O3 O 0.4005(6) 0.1609(5) 0.7443(5) 0.127(2) Uani 1 1 d . . . . .
C4 C 0.2424(10) -0.2793(8) 0.6728(10) 0.137(4) Uani 1 1 d . . . . .
H4A H 0.246523 -0.229149 0.634469 0.205 Uiso 1 1 calc R U . . .
H4AB H 0.170299 -0.326872 0.665713 0.205 Uiso 1 1 calc R U . . .
H4AC H 0.289261 -0.318646 0.656347 0.205 Uiso 1 1 calc R U . . .
O4 O 0.5245(7) 0.3046(6) 0.7250(6) 0.138(3) Uani 1 1 d . . . . .
Cl4 Cl 0.9702(4) 0.6234(4) 0.8717(5) 0.210(2) Uani 1 1 d . . . . .
C6 C 0.2534(10) -0.3081(9) 0.8258(10) 0.140(4) Uani 1 1 d . . . . .
H6A H 0.177924 -0.345257 0.819382 0.209 Uiso 1 1 calc R U . . .
H6AB H 0.278969 -0.274767 0.887937 0.209 Uiso 1 1 calc R U . . .
H6AC H 0.289912 -0.357037 0.806558 0.209 Uiso 1 1 calc R U . . .
O6 O 0.6190(8) 0.3678(6) 0.9093(6) 0.152(3) Uani 1 1 d . . . . .
Cl6 Cl 0.9246(4) 0.8122(4) 0.8669(4) 0.204(2) Uani 1 1 d . . . . .
C5 C 0.2049(9) -0.1587(9) 0.7924(10) 0.136(4) Uani 1 1 d . . . . .
H5A H 0.221036 -0.100100 0.762237 0.204 Uiso 1 1 calc R U . . .
H5AB H 0.217309 -0.132830 0.856476 0.204 Uiso 1 1 calc R U . . .
H5AC H 0.131284 -0.201771 0.774603 0.204 Uiso 1 1 calc R U . . .
O5 O 0.6441(8) 0.5234(6) 0.8708(6) 0.148(3) Uani 1 1 d . . . . .
Cl5 Cl 0.9218(6) 0.7358(5) 1.0291(5) 0.226(3) Uani 1 1 d . . . . .
C9 C 0.6362(11) -0.1101(9) 0.9479(9) 0.134(4) Uani 1 1 d . . . . .
C8 C 0.5672(10) -0.0999(8) 0.8702(8) 0.128(3) Uani 1 1 d . . . . .
C7 C 0.4609(9) -0.1619(8) 0.8505(8) 0.121(3) Uani 1 1 d . . . . .
H7 H 0.435876 -0.213928 0.883803 0.145 Uiso 1 1 calc R U . . .
C10 C 0.6443(10) -0.2200(8) 0.9318(9) 0.137(4) Uani 1 1 d . . . . .
H10A H 0.574891 -0.270908 0.930133 0.205 Uiso 1 1 calc R U . . .
H10B H 0.692515 -0.225069 0.979712 0.205 Uiso 1 1 calc R U . . .
H10C H 0.670590 -0.233710 0.875293 0.205 Uiso 1 1 calc R U . . .
C11 C 0.5895(12) -0.0951(10) 1.0344(9) 0.147(4) Uani 1 1 d . . . . .
H11A H 0.596497 -0.021957 1.053272 0.220 Uiso 1 1 calc R U . . .
H11B H 0.626967 -0.116295 1.080230 0.220 Uiso 1 1 calc R U . . .
H11C H 0.515237 -0.137370 1.025123 0.220 Uiso 1 1 calc R U . . .
C13 C 0.6036(9) -0.0334(7) 0.8135(8) 0.123(3) Uani 1 1 d . . . . .
H13 H 0.676191 0.005332 0.820975 0.147 Uiso 1 1 calc R U . . .
C12 C 0.7494(11) -0.0312(9) 0.9597(9) 0.141(4) Uani 1 1 d . . . . .
H12A H 0.784663 -0.048752 0.909312 0.212 Uiso 1 1 calc R U . . .
H12B H 0.788684 -0.033986 1.014390 0.212 Uiso 1 1 calc R U . . .
H12C H 0.746122 0.038810 0.962987 0.212 Uiso 1 1 calc R U . . .
C16 C 0.6820(8) 0.0396(8) 0.6597(8) 0.122(3) Uani 1 1 d . . . . .
H16 H 0.720955 0.008529 0.692546 0.147 Uiso 1 1 calc R U . . .
C15 C 0.5829(9) 0.0353(7) 0.6799(8) 0.123(3) Uani 1 1 d . . . . .
C14 C 0.5376(8) -0.0213(7) 0.7458(7) 0.115(3) Uani 1 1 d . . . . .
C17 C 0.7263(9) 0.0871(8) 0.5937(9) 0.128(3) Uani 1 1 d . . . . .
H17 H 0.795543 0.091869 0.582778 0.154 Uiso 1 1 calc R U . . .
C18 C 0.6650(9) 0.1283(7) 0.5434(8) 0.122(3) Uani 1 1 d . . . . .
H18 H 0.691438 0.160429 0.496561 0.146 Uiso 1 1 calc R U . . .
C19 C 0.5654(8) 0.1212(6) 0.5634(7) 0.113(3) Uani 1 1 d . . . . .
C20 C 0.4940(8) 0.1599(7) 0.5160(8) 0.115(3) Uani 1 1 d . . . . .
C21 C 0.5171(8) 0.2061(7) 0.4439(8) 0.117(3) Uani 1 1 d . . . . .
H21 H 0.583001 0.215607 0.423112 0.141 Uiso 1 1 calc R U . . .
C22 C 0.4430(9) 0.2378(7) 0.4032(8) 0.122(3) Uani 1 1 d . . . . .
H22 H 0.457123 0.269072 0.353401 0.147 Uiso 1 1 calc R U . . .
C23 C 0.3503(9) 0.2245(7) 0.4338(8) 0.121(3) Uani 1 1 d . . . . .
H23 H 0.297779 0.242657 0.403009 0.145 Uiso 1 1 calc R U . . .
C24 C 0.3294(8) 0.1837(7) 0.5116(8) 0.119(3) Uani 1 1 d . . . . .
C25 C 0.2375(8) 0.1796(8) 0.5517(8) 0.123(3) Uani 1 1 d . . . . .
C26 C 0.1912(8) 0.2571(8) 0.5426(9) 0.128(4) Uani 1 1 d . . . . .
H26 H 0.222620 0.308170 0.510061 0.154 Uiso 1 1 calc R U . . .
C27 C 0.1044(8) 0.2605(8) 0.5786(9) 0.124(3) Uani 1 1 d . . . . .
C28 C 0.0562(9) 0.3467(9) 0.5745(10) 0.135(4) Uani 1 1 d . . . . .
C29 C 0.1141(12) 0.4230(11) 0.5217(14) 0.185(7) Uani 1 1 d . . . . .
H29A H 0.096393 0.391558 0.458523 0.278 Uiso 1 1 calc R U . . .
H29B H 0.189749 0.441632 0.538810 0.278 Uiso 1 1 calc R U . . .
H29C H 0.093890 0.485328 0.533324 0.278 Uiso 1 1 calc R U . . .
C30 C -0.0589(10) 0.3000(9) 0.5396(12) 0.162(5) Uani 1 1 d . . . . .
H30A H -0.068046 0.255871 0.481101 0.244 Uiso 1 1 calc R U . . .
H30B H -0.088116 0.355486 0.534959 0.244 Uiso 1 1 calc R U . . .
H30C H -0.095445 0.258405 0.580062 0.244 Uiso 1 1 calc R U . . .
C31 C 0.0711(12) 0.4137(11) 0.6675(12) 0.170(6) Uani 1 1 d . . . . .
H31A H 0.145213 0.455577 0.684493 0.255 Uiso 1 1 calc R U . . .
H31B H 0.048876 0.368896 0.709905 0.255 Uiso 1 1 calc R U . . .
H31C H 0.028874 0.459482 0.667296 0.255 Uiso 1 1 calc R U . . .
C32 C 0.0593(9) 0.1815(8) 0.6252(9) 0.129(4) Uani 1 1 d . . . . .
H32 H -0.002537 0.181918 0.650142 0.155 Uiso 1 1 calc R U . . .
C33 C 0.0995(9) 0.1038(8) 0.6368(9) 0.132(4) Uani 1 1 d . . . . .
C34 C 0.0491(9) 0.0250(8) 0.6944(9) 0.127(3) Uani 1 1 d . . . . .
C35 C -0.0570(10) 0.0300(11) 0.7160(12) 0.158(5) Uani 1 1 d . . . . .
H35A H -0.104301 0.015613 0.661027 0.237 Uiso 1 1 calc R U . . .
H35B H -0.048494 0.099198 0.749565 0.237 Uiso 1 1 calc R U . . .
H35C H -0.086500 -0.021685 0.751394 0.237 Uiso 1 1 calc R U . . .
C36 C 0.1224(10) 0.0539(9) 0.7815(9) 0.133(4) Uani 1 1 d . . . . .
H36A H 0.192462 0.054700 0.769232 0.200 Uiso 1 1 calc R U . . .
H36B H 0.095304 0.002791 0.818032 0.200 Uiso 1 1 calc R U . . .
H36C H 0.126189 0.122609 0.813123 0.200 Uiso 1 1 calc R U . . .
C37 C 0.0289(10) -0.0862(8) 0.6457(10) 0.142(4) Uani 1 1 d . . . . .
H37A H -0.028447 -0.105139 0.597141 0.213 Uiso 1 1 calc R U . . .
H37B H 0.009804 -0.133260 0.686895 0.213 Uiso 1 1 calc R U . . .
H37C H 0.092448 -0.091507 0.621868 0.213 Uiso 1 1 calc R U . . .
C38 C 0.1934(9) 0.1056(7) 0.6025(8) 0.122(3) Uani 1 1 d . . . . .
C39 C 0.4492(11) 0.2617(8) 0.7586(9) 0.130(4) Uani 1 1 d . . . . .
C40 C 0.4001(11) 0.3199(9) 0.8280(9) 0.137(4) Uani 1 1 d . . . . .
H40 H 0.361978 0.270853 0.864408 0.165 Uiso 1 1 calc R U . . .
C41 C 0.3182(11) 0.3588(9) 0.7765(9) 0.137(4) Uani 1 1 d . . . . .
H41 H 0.252188 0.304290 0.744943 0.165 Uiso 1 1 calc R U . . .
C42 C 0.3805(11) 0.4318(9) 0.7222(10) 0.138(4) Uani 1 1 d . . . . .
H42 H 0.376444 0.419073 0.659602 0.166 Uiso 1 1 calc R U . . .
C43 C 0.4415(11) 0.5164(9) 0.7779(9) 0.136(4) Uani 1 1 d . . . . .
H43 H 0.488163 0.575948 0.762494 0.164 Uiso 1 1 calc R U . . .
C44 C 0.4234(12) 0.5010(9) 0.8692(10) 0.142(4) Uani 1 1 d . . . . .
H44 H 0.442957 0.566045 0.915292 0.171 Uiso 1 1 calc R U . . .
C45 C 0.3065(12) 0.4362(10) 0.8534(10) 0.145(4) Uani 1 1 d . . . . .
H45A H 0.282748 0.404513 0.904173 0.174 Uiso 1 1 calc R U . . .
H45B H 0.260901 0.475074 0.836228 0.174 Uiso 1 1 calc R U . . .
C46 C 0.4722(11) 0.4199(9) 0.8902(9) 0.139(4) Uani 1 1 d . . . . .
H46 H 0.460806 0.411759 0.952018 0.167 Uiso 1 1 calc R U . . .
C47 C 0.5860(13) 0.4436(10) 0.8857(9) 0.144(4) Uani 1 1 d . . . . .
C48 C 0.7215(14) 0.3701(11) 0.8909(12) 0.166(5) Uani 1 1 d . . . . .
H48 H 0.739963 0.403774 0.839368 0.199 Uiso 1 1 calc R U . . .
C49 C 0.7136(15) 0.2586(11) 0.8685(15) 0.198(8) Uani 1 1 d . . . . .
H49A H 0.646702 0.218544 0.831638 0.297 Uiso 1 1 calc R U . . .
H49B H 0.717462 0.232309 0.923093 0.297 Uiso 1 1 calc R U . . .
H49C H 0.771415 0.251921 0.836239 0.297 Uiso 1 1 calc R U . . .
C50 C 0.8022(13) 0.4311(11) 0.9747(11) 0.158(5) Uani 1 1 d . . . . .
H50A H 0.873094 0.436213 0.961610 0.237 Uiso 1 1 calc R U . . .
H50B H 0.786351 0.394495 1.023446 0.237 Uiso 1 1 calc R U . . .
H50C H 0.797765 0.500720 0.991478 0.237 Uiso 1 1 calc R U . . .
C51 C 0.6740(10) 0.4864(9) 0.6592(9) 0.135(4) Uani 1 1 d . . . . .
H51 H 0.627836 0.459481 0.703296 0.162 Uiso 1 1 calc R U . . .
C52 C 0.8994(16) 0.7053(13) 0.9124(12) 0.176(6) Uani 1 1 d . . . . .
H52 H 0.823279 0.664837 0.894896 0.211 Uiso 1 1 calc R U . . .

loop_
_atom_site_aniso_label
_atom_site_aniso_U_11
_atom_site_aniso_U_22
_atom_site_aniso_U_33
_atom_site_aniso_U_23
_atom_site_aniso_U_13
_atom_site_aniso_U_12
Al1 0.132(2) 0.0986(18) 0.141(3) 0.0368(16) 0.0225(17) 0.0539(16)
Cl1 0.186(3) 0.125(2) 0.180(3) 0.049(2) 0.020(2) 0.059(2)
C1 0.148(8) 0.109(6) 0.137(8) 0.048(6) 0.034(6) 0.075(6)
N1 0.118(5) 0.096(4) 0.132(6) 0.034(4) 0.013(4) 0.048(4)
O1 0.120(4) 0.092(3) 0.143(5) 0.035(3) 0.021(4) 0.047(3)
Cl2 0.172(3) 0.150(3) 0.181(3) 0.045(2) 0.015(2) 0.059(2)
C2 0.128(7) 0.091(5) 0.151(8) 0.030(5) 0.019(6) 0.050(5)
N2 0.114(5) 0.087(4) 0.134(6) 0.023(4) 0.015(4) 0.037(4)
O2 0.123(5) 0.104(4) 0.171(6) 0.050(4) 0.027(4) 0.050(4)
Cl3 0.168(3) 0.138(2) 0.247(5) 0.069(3) 0.054(3) 0.076(2)
C3 0.117(7) 0.109(6) 0.158(10) 0.044(6) 0.026(6) 0.056(5)
O3 0.144(5) 0.099(4) 0.150(6) 0.040(4) 0.019(4) 0.052(4)
C4 0.131(8) 0.105(6) 0.183(12) 0.044(7) 0.020(8) 0.044(6)
O4 0.145(6) 0.106(4) 0.169(7) 0.041(5) 0.033(5) 0.043(4)
Cl4 0.196(4) 0.203(4) 0.291(6) 0.114(4) 0.076(4) 0.106(3)
C6 0.144(9) 0.116(7) 0.174(11) 0.060(7) 0.019(8) 0.048(6)
O6 0.184(8) 0.127(5) 0.169(8) 0.049(5) 0.022(6) 0.075(5)
Cl6 0.190(4) 0.166(3) 0.292(6) 0.083(4) 0.061(4) 0.082(3)
C5 0.124(7) 0.116(6) 0.185(11) 0.052(7) 0.031(7) 0.051(6)
O5 0.178(8) 0.117(5) 0.160(7) 0.038(5) 0.023(6) 0.058(5)
Cl5 0.241(6) 0.200(4) 0.222(6) 0.038(4) 0.011(4) 0.061(4)
C9 0.166(10) 0.122(7) 0.148(9) 0.053(6) 0.028(7) 0.080(7)
C8 0.140(9) 0.112(6) 0.154(9) 0.045(6) 0.023(7) 0.062(6)
C7 0.124(8) 0.109(6) 0.146(8) 0.039(6) 0.017(6) 0.053(6)
C10 0.147(9) 0.119(7) 0.163(10) 0.047(7) 0.005(7) 0.064(7)
C11 0.176(12) 0.137(8) 0.149(10) 0.036(8) 0.023(9) 0.078(8)
C13 0.133(7) 0.101(5) 0.157(9) 0.048(6) 0.019(6) 0.060(5)
C12 0.152(10) 0.116(7) 0.160(10) 0.041(7) -0.003(8) 0.049(7)
C16 0.112(7) 0.112(6) 0.158(9) 0.045(6) 0.021(6) 0.048(5)
C15 0.135(8) 0.099(5) 0.156(9) 0.048(6) 0.019(6) 0.054(5)
C14 0.120(7) 0.106(5) 0.140(8) 0.039(5) 0.033(6) 0.057(5)
C17 0.128(8) 0.109(6) 0.163(10) 0.048(6) 0.027(7) 0.048(6)
C18 0.130(8) 0.104(5) 0.148(9) 0.044(6) 0.037(6) 0.050(5)
C19 0.123(7) 0.087(4) 0.138(8) 0.034(5) 0.019(6) 0.044(5)
C20 0.120(7) 0.098(5) 0.143(8) 0.030(5) 0.027(6) 0.054(5)
C21 0.127(7) 0.104(5) 0.141(8) 0.036(6) 0.030(6) 0.058(5)
C22 0.138(8) 0.105(6) 0.145(8) 0.040(6) 0.025(6) 0.061(6)
C23 0.125(7) 0.105(5) 0.153(9) 0.045(6) 0.022(6) 0.054(5)
C24 0.114(6) 0.097(5) 0.165(9) 0.049(6) 0.016(6) 0.051(5)
C25 0.120(7) 0.111(6) 0.154(9) 0.034(6) 0.009(6) 0.056(6)
C26 0.119(7) 0.103(5) 0.183(10) 0.044(6) 0.018(6) 0.057(5)
C27 0.117(7) 0.105(5) 0.165(9) 0.040(6) 0.012(6) 0.051(5)
C28 0.126(8) 0.113(6) 0.186(12) 0.052(7) 0.023(7) 0.055(6)
C29 0.161(11) 0.154(10) 0.31(2) 0.123(13) 0.086(12) 0.097(9)
C30 0.157(10) 0.112(7) 0.251(16) 0.059(8) 0.021(10) 0.082(7)
C31 0.175(12) 0.133(8) 0.221(16) 0.025(10) -0.008(10) 0.090(9)
C32 0.126(7) 0.116(6) 0.170(10) 0.047(6) 0.016(7) 0.064(6)
C33 0.134(8) 0.112(6) 0.166(10) 0.045(6) 0.012(7) 0.056(6)
C34 0.132(8) 0.118(6) 0.153(9) 0.045(6) 0.027(7) 0.060(6)
C35 0.137(9) 0.150(9) 0.226(15) 0.094(10) 0.035(9) 0.070(8)
C36 0.145(9) 0.116(6) 0.156(10) 0.047(7) 0.024(7) 0.056(6)
C37 0.148(9) 0.114(7) 0.179(11) 0.048(7) 0.013(8) 0.056(7)
C38 0.141(8) 0.103(5) 0.143(8) 0.041(6) 0.021(6) 0.060(6)
C39 0.153(10) 0.107(6) 0.145(9) 0.038(6) 0.025(7) 0.058(7)
C40 0.171(11) 0.117(7) 0.137(9) 0.034(7) 0.025(8) 0.061(7)
C41 0.153(10) 0.109(6) 0.149(10) 0.023(6) 0.011(7) 0.046(6)
C42 0.168(11) 0.118(7) 0.144(9) 0.041(7) 0.019(8) 0.063(7)
C43 0.162(10) 0.112(7) 0.149(10) 0.034(7) 0.023(8) 0.061(7)
C44 0.172(12) 0.116(7) 0.152(10) 0.028(7) 0.026(8) 0.065(8)
C45 0.162(11) 0.127(8) 0.157(11) 0.031(7) 0.029(8) 0.061(8)
C46 0.158(10) 0.120(7) 0.157(10) 0.037(7) 0.006(8) 0.069(7)
C47 0.183(13) 0.122(8) 0.140(9) 0.031(7) 0.009(8) 0.070(8)
C48 0.188(13) 0.144(9) 0.206(15) 0.051(10) 0.035(12) 0.100(10)
C49 0.187(15) 0.133(9) 0.26(2) 0.002(11) -0.014(14) 0.069(10)
C50 0.169(12) 0.139(9) 0.170(12) 0.034(9) 0.017(10) 0.056(9)
C51 0.146(9) 0.125(7) 0.143(9) 0.037(7) 0.015(7) 0.055(7)
C52 0.189(15) 0.164(12) 0.180(14) 0.049(11) 0.029(11) 0.057(11)

loop_
_atom_type_symbol
_atom_type_description
_atom_type_scat_dispersion_real
_atom_type_scat_dispersion_imag
_atom_type_scat_source
C C 0.0181 0.0091 'International Tables Vol C Tables 4.2.6.8 and 6.1.1.4'
H H 0.0000 0.0000 'International Tables Vol C Tables 4.2.6.8 and 6.1.1.4'
Al Al 0.2130 0.2455 'International Tables Vol C Tables 4.2.6.8 and 6.1.1.4'
N N 0.0311 0.0180 'International Tables Vol C Tables 4.2.6.8 and 6.1.1.4'
O O 0.0492 0.0322 'International Tables Vol C Tables 4.2.6.8 and 6.1.1.4'
Cl Cl 0.3639 0.7018 'International Tables Vol C Tables 4.2.6.8 and 6.1.1.4'

loop_
_geom_angle_atom_site_label_1
_geom_angle_atom_site_label_2
_geom_angle_atom_site_label_3
_geom_angle
_geom_angle_site_symmetry_1
_geom_angle_site_symmetry_3
_geom_angle_publ_flag
O3 Al1 O2 102.4(4) . . ?
O3 Al1 O1 108.6(4) . . ?
O2 Al1 O1 92.8(3) . . ?
O3 Al1 N1 101.1(4) . . ?
O2 Al1 N1 155.4(4) . . ?
O1 Al1 N1 86.7(3) . . ?
O3 Al1 N2 105.8(3) . . ?
O2 Al1 N2 87.8(3) . . ?
O1 Al1 N2 144.6(4) . . ?
N1 Al1 N2 78.8(3) . . ?
O1 C1 C2 121.3(10) . . ?
O1 C1 C14 121.0(8) . . ?
C2 C1 C14 117.6(9) . . ?
C19 N1 C15 120.2(9) . . ?
C19 N1 Al1 117.0(6) . . ?
C15 N1 Al1 122.8(7) . . ?
C1 O1 Al1 125.7(7) . . ?
C7 C2 C1 117.7(10) . . ?
C7 C2 C3 121.3(9) . . ?
C1 C2 C3 121.0(9) . . ?
C20 N2 C24 121.3(9) . . ?
C20 N2 Al1 115.6(6) . . ?
C24 N2 Al1 123.1(7) . . ?
C38 O2 Al1 124.4(7) . . ?
C4 C3 C5 109.9(10) . . ?
C4 C3 C2 112.4(10) . . ?
C5 C3 C2 109.0(9) . . ?
C4 C3 C6 106.9(9) . . ?
C5 C3 C6 106.6(9) . . ?
C2 C3 C6 111.9(9) . . ?
C39 O3 Al1 129.4(8) . . ?
C3 C4 H4A 109.5 . . ?
C3 C4 H4AB 109.5 . . ?
H4A C4 H4AB 109.5 . . ?
C3 C4 H4AC 109.5 . . ?
H4A C4 H4AC 109.5 . . ?
H4AB C4 H4AC 109.5 . . ?
C3 C6 H6A 109.5 . . ?
C3 C6 H6AB 109.5 . . ?
H6A C6 H6AB 109.5 . . ?
C3 C6 H6AC 109.5 . . ?
H6A C6 H6AC 109.5 . . ?
H6AB C6 H6AC 109.5 . . ?
C47 O6 C48 116.2(11) . . ?
C3 C5 H5A 109.5 . . ?
C3 C5 H5AB 109.5 . . ?
H5A C5 H5AB 109.5 . . ?
C3 C5 H5AC 109.5 . . ?
H5A C5 H5AC 109.5 . . ?
H5AB C5 H5AC 109.5 . . ?
C8 C9 C11 111.5(10) . . ?
C8 C9 C10 109.5(10) . . ?
C11 C9 C10 107.1(9) . . ?
C8 C9 C12 111.9(9) . . ?
C11 C9 C12 109.0(12) . . ?
C10 C9 C12 107.8(9) . . ?
C13 C8 C7 115.8(10) . . ?
C13 C8 C9 123.5(11) . . ?
C7 C8 C9 120.6(10) . . ?
C8 C7 C2 124.7(10) . . ?
C8 C7 H7 117.7 . . ?
C2 C7 H7 117.7 . . ?
C9 C10 H10A 109.5 . . ?
C9 C10 H10B 109.5 . . ?
H10A C10 H10B 109.5 . . ?
C9 C10 H10C 109.5 . . ?
H10A C10 H10C 109.5 . . ?
H10B C10 H10C 109.5 . . ?
C9 C11 H11A 109.5 . . ?
C9 C11 H11B 109.5 . . ?
H11A C11 H11B 109.5 . . ?
C9 C11 H11C 109.5 . . ?
H11A C11 H11C 109.5 . . ?
H11B C11 H11C 109.5 . . ?
C8 C13 C14 122.4(11) . . ?
C8 C13 H13 118.8 . . ?
C14 C13 H13 118.8 . . ?
C9 C12 H12A 109.5 . . ?
C9 C12 H12B 109.5 . . ?
H12A C12 H12B 109.5 . . ?
C9 C12 H12C 109.5 . . ?
H12A C12 H12C 109.5 . . ?
H12B C12 H12C 109.5 . . ?
C17 C16 C15 122.7(9) . . ?
C17 C16 H16 118.6 . . ?
C15 C16 H16 118.6 . . ?
N1 C15 C16 118.4(10) . . ?
N1 C15 C14 120.7(9) . . ?
C16 C15 C14 120.3(8) . . ?
C13 C14 C1 120.8(9) . . ?
C13 C14 C15 119.3(10) . . ?
C1 C14 C15 119.4(9) . . ?
C16 C17 C18 117.4(10) . . ?
C16 C17 H17 121.3 . . ?
C18 C17 H17 121.3 . . ?
C19 C18 C17 118.9(10) . . ?
C19 C18 H18 120.5 . . ?
C17 C18 H18 120.5 . . ?
N1 C19 C18 122.2(8) . . ?
N1 C19 C20 113.6(9) . . ?
C18 C19 C20 124.3(10) . . ?
N2 C20 C21 121.3(9) . . ?
N2 C20 C19 114.9(9) . . ?
C21 C20 C19 123.7(9) . . ?
C22 C21 C20 118.8(10) . . ?
C22 C21 H21 120.6 . . ?
C20 C21 H21 120.6 . . ?
C23 C22 C21 119.9(10) . . ?
C23 C22 H22 120.0 . . ?
C21 C22 H22 120.0 . . ?
C22 C23 C24 121.3(9) . . ?
C22 C23 H23 119.4 . . ?
C24 C23 H23 119.4 . . ?
N2 C24 C25 120.2(10) . . ?
N2 C24 C23 117.0(9) . . ?
C25 C24 C23 122.8(8) . . ?
C38 C25 C24 123.0(8) . . ?
C38 C25 C26 119.2(10) . . ?
C24 C25 C26 117.8(10) . . ?
C27 C26 C25 122.4(10) . . ?
C27 C26 H26 118.8 . . ?
C25 C26 H26 118.8 . . ?
C26 C27 C32 116.7(8) . . ?
C26 C27 C28 123.6(10) . . ?
C32 C27 C28 119.7(10) . . ?
C30 C28 C29 111.9(12) . . ?
C30 C28 C31 109.9(12) . . ?
C29 C28 C31 103.2(12) . . ?
C30 C28 C27 110.2(9) . . ?
C29 C28 C27 112.0(10) . . ?
C31 C28 C27 109.5(10) . . ?
C28 C29 H29A 109.5 . . ?
C28 C29 H29B 109.5 . . ?
H29A C29 H29B 109.5 . . ?
C28 C29 H29C 109.5 . . ?
H29A C29 H29C 109.5 . . ?
H29B C29 H29C 109.5 . . ?
C28 C30 H30A 109.5 . . ?
C28 C30 H30B 109.5 . . ?
H30A C30 H30B 109.5 . . ?
C28 C30 H30C 109.5 . . ?
H30A C30 H30C 109.5 . . ?
H30B C30 H30C 109.5 . . ?
C28 C31 H31A 109.5 . . ?
C28 C31 H31B 109.5 . . ?
H31A C31 H31B 109.5 . . ?
C28 C31 H31C 109.5 . . ?
H31A C31 H31C 109.5 . . ?
H31B C31 H31C 109.5 . . ?
C33 C32 C27 124.3(11) . . ?
C33 C32 H32 117.9 . . ?
C27 C32 H32 117.9 . . ?
C32 C33 C38 117.7(10) . . ?
C32 C33 C34 120.6(11) . . ?
C38 C33 C34 121.4(8) . . ?
C35 C34 C37 105.7(11) . . ?
C35 C34 C36 107.8(11) . . ?
C37 C34 C36 112.9(9) . . ?
C35 C34 C33 112.1(8) . . ?
C37 C34 C33 111.1(10) . . ?
C36 C34 C33 107.2(10) . . ?
C34 C35 H35A 109.5 . . ?
C34 C35 H35B 109.5 . . ?
H35A C35 H35B 109.5 . . ?
C34 C35 H35C 109.5 . . ?
H35A C35 H35C 109.5 . . ?
H35B C35 H35C 109.5 . . ?
C34 C36 H36A 109.5 . . ?
C34 C36 H36B 109.5 . . ?
H36A C36 H36B 109.5 . . ?
C34 C36 H36C 109.5 . . ?
H36A C36 H36C 109.5 . . ?
H36B C36 H36C 109.5 . . ?
C34 C37 H37A 109.5 . . ?
C34 C37 H37B 109.5 . . ?
H37A C37 H37B 109.5 . . ?
C34 C37 H37C 109.5 . . ?
H37A C37 H37C 109.5 . . ?
H37B C37 H37C 109.5 . . ?
O2 C38 C33 121.7(9) . . ?
O2 C38 C25 118.7(9) . . ?
C33 C38 C25 119.6(8) . . ?
O4 C39 O3 125.7(11) . . ?
O4 C39 C40 123.4(10) . . ?
O3 C39 C40 110.8(11) . . ?
C46 C40 C39 118.4(12) . . ?
C46 C40 C41 103.0(9) . . ?
C39 C40 C41 108.1(10) . . ?
C46 C40 H40 109.0 . . ?
C39 C40 H40 109.0 . . ?
C41 C40 H40 109.0 . . ?
C45 C41 C42 100.4(10) . . ?
C45 C41 C40 97.8(10) . . ?
C42 C41 C40 106.4(11) . . ?
C45 C41 H41 116.5 . . ?
C42 C41 H41 116.5 . . ?
C40 C41 H41 116.5 . . ?
C43 C42 C41 107.6(12) . . ?
C43 C42 H42 126.2 . . ?
C41 C42 H42 126.2 . . ?
C42 C43 C44 107.4(12) . . ?
C42 C43 H43 126.3 . . ?
C44 C43 H43 126.3 . . ?
C43 C44 C45 100.7(12) . . ?
C43 C44 C46 108.2(10) . . ?
C45 C44 C46 100.6(10) . . ?
C43 C44 H44 115.2 . . ?
C45 C44 H44 115.2 . . ?
C46 C44 H44 115.2 . . ?
C41 C45 C44 93.9(11) . . ?
C41 C45 H45A 112.9 . . ?
C44 C45 H45A 112.9 . . ?
C41 C45 H45B 112.9 . . ?
C44 C45 H45B 112.9 . . ?
H45A C45 H45B 110.4 . . ?
C47 C46 C40 115.6(11) . . ?
C47 C46 C44 117.1(11) . . ?
C40 C46 C44 102.4(10) . . ?
C47 C46 H46 107.1 . . ?
C40 C46 H46 107.1 . . ?
C44 C46 H46 107.1 . . ?
O5 C47 O6 123.9(14) . . ?
O5 C47 C46 125.2(11) . . ?
O6 C47 C46 110.6(12) . . ?
O6 C48 C49 104.4(14) . . ?
O6 C48 C50 109.0(13) . . ?
C49 C48 C50 112.4(13) . . ?
O6 C48 H48 110.3 . . ?
C49 C48 H48 110.3 . . ?
C50 C48 H48 110.3 . . ?
C48 C49 H49A 109.5 . . ?
C48 C49 H49B 109.5 . . ?
H49A C49 H49B 109.5 . . ?
C48 C49 H49C 109.5 . . ?
H49A C49 H49C 109.5 . . ?
H49B C49 H49C 109.5 . . ?
C48 C50 H50A 109.5 . . ?
C48 C50 H50B 109.5 . . ?
H50A C50 H50B 109.5 . . ?
C48 C50 H50C 109.5 . . ?
H50A C50 H50C 109.5 . . ?
H50B C50 H50C 109.5 . . ?
Cl3 C51 Cl1 113.0(8) . . ?
Cl3 C51 Cl2 110.5(7) . . ?
Cl1 C51 Cl2 108.7(6) . . ?
Cl3 C51 H51 108.2 . . ?
Cl1 C51 H51 108.2 . . ?
Cl2 C51 H51 108.2 . . ?
Cl6 C52 Cl5 112.8(11) . . ?
Cl6 C52 Cl4 112.5(10) . . ?
Cl5 C52 Cl4 110.0(10) . . ?
Cl6 C52 H52 107.1 . . ?
Cl5 C52 H52 107.1 . . ?
Cl4 C52 H52 107.1 . . ?

loop_
_geom_bond_atom_site_label_1
_geom_bond_atom_site_label_2
_geom_bond_distance
_geom_bond_site_symmetry_2
_geom_bond_publ_flag
Al1 O3 1.760(9) . ?
Al1 O2 1.770(8) . ?
Al1 O1 1.796(6) . ?
Al1 N1 2.005(8) . ?
Al1 N2 2.037(9) . ?
Cl1 C51 1.734(13) . ?
C1 O1 1.331(12) . ?
C1 C2 1.417(14) . ?
C1 C14 1.443(15) . ?
N1 C19 1.357(12) . ?
N1 C15 1.369(12) . ?
Cl2 C51 1.792(13) . ?
C2 C7 1.415(15) . ?
C2 C3 1.526(15) . ?
N2 C20 1.342(12) . ?
N2 C24 1.361(11) . ?
O2 C38 1.358(10) . ?
Cl3 C51 1.725(12) . ?
C3 C4 1.500(17) . ?
C3 C5 1.521(14) . ?
C3 C6 1.578(14) . ?
O3 C39 1.318(13) . ?
C4 H4A 0.9800 . ?
C4 H4AB 0.9800 . ?
C4 H4AC 0.9800 . ?
O4 C39 1.213(14) . ?
Cl4 C52 1.772(19) . ?
C6 H6A 0.9800 . ?
C6 H6AB 0.9800 . ?
C6 H6AC 0.9800 . ?
O6 C47 1.358(14) . ?
O6 C48 1.431(18) . ?
Cl6 C52 1.700(17) . ?
C5 H5A 0.9800 . ?
C5 H5AB 0.9800 . ?
C5 H5AC 0.9800 . ?
O5 C47 1.212(15) . ?
Cl5 C52 1.77(2) . ?
C9 C8 1.524(17) . ?
C9 C11 1.534(18) . ?
C9 C10 1.543(14) . ?
C9 C12 1.558(18) . ?
C8 C13 1.385(15) . ?
C8 C7 1.408(16) . ?
C7 H7 0.9500 . ?
C10 H10A 0.9800 . ?
C10 H10B 0.9800 . ?
C10 H10C 0.9800 . ?
C11 H11A 0.9800 . ?
C11 H11B 0.9800 . ?
C11 H11C 0.9800 . ?
C13 C14 1.395(15) . ?
C13 H13 0.9500 . ?
C12 H12A 0.9800 . ?
C12 H12B 0.9800 . ?
C12 H12C 0.9800 . ?
C16 C17 1.382(15) . ?
C16 C15 1.387(15) . ?
C16 H16 0.9500 . ?
C15 C14 1.448(14) . ?
C17 C18 1.408(15) . ?
C17 H17 0.9500 . ?
C18 C19 1.384(14) . ?
C18 H18 0.9500 . ?
C19 C20 1.457(13) . ?
C20 C21 1.388(14) . ?
C21 C22 1.371(14) . ?
C21 H21 0.9500 . ?
C22 C23 1.345(15) . ?
C22 H22 0.9500 . ?
C23 C24 1.426(15) . ?
C23 H23 0.9500 . ?
C24 C25 1.422(15) . ?
C25 C38 1.411(15) . ?
C25 C26 1.425(11) . ?
C26 C27 1.348(16) . ?
C26 H26 0.9500 . ?
C27 C32 1.418(15) . ?
C27 C28 1.541(12) . ?
C28 C30 1.508(18) . ?
C28 C29 1.509(17) . ?
C28 C31 1.54(2) . ?
C29 H29A 0.9800 . ?
C29 H29B 0.9800 . ?
C29 H29C 0.9800 . ?
C30 H30A 0.9800 . ?
C30 H30B 0.9800 . ?
C30 H30C 0.9800 . ?
C31 H31A 0.9800 . ?
C31 H31B 0.9800 . ?
C31 H31C 0.9800 . ?
C32 C33 1.382(12) . ?
C32 H32 0.9500 . ?
C33 C38 1.408(16) . ?
C33 C34 1.554(16) . ?
C34 C35 1.520(17) . ?
C34 C37 1.529(17) . ?
C34 C36 1.531(18) . ?
C35 H35A 0.9800 . ?
C35 H35B 0.9800 . ?
C35 H35C 0.9800 . ?
C36 H36A 0.9800 . ?
C36 H36B 0.9800 . ?
C36 H36C 0.9800 . ?
C37 H37A 0.9800 . ?
C37 H37B 0.9800 . ?
C37 H37C 0.9800 . ?
C39 C40 1.549(18) . ?
C40 C46 1.540(18) . ?
C40 C41 1.601(18) . ?
C40 H40 1.0000 . ?
C41 C45 1.516(18) . ?
C41 C42 1.517(17) . ?
C41 H41 1.0000 . ?
C42 C43 1.324(18) . ?
C42 H42 0.9500 . ?
C43 C44 1.492(18) . ?
C43 H43 0.9500 . ?
C44 C45 1.535(19) . ?
C44 C46 1.542(15) . ?
C44 H44 1.0000 . ?
C45 H45A 0.9900 . ?
C45 H45B 0.9900 . ?
C46 C47 1.48(2) . ?
C46 H46 1.0000 . ?
C48 C49 1.496(19) . ?
C48 C50 1.56(2) . ?
C48 H48 1.0000 . ?
C49 H49A 0.9800 . ?
C49 H49B 0.9800 . ?
C49 H49C 0.9800 . ?
C50 H50A 0.9800 . ?
C50 H50B 0.9800 . ?
C50 H50C 0.9800 . ?
C51 H51 1.0000 . ?
C52 H52 1.0000 . ?

loop_
_geom_torsion_atom_site_label_1
_geom_torsion_atom_site_label_2
_geom_torsion_atom_site_label_3
_geom_torsion_atom_site_label_4
_geom_torsion
_geom_torsion_site_symmetry_1
_geom_torsion_site_symmetry_2
_geom_torsion_site_symmetry_3
_geom_torsion_site_symmetry_4
_geom_torsion_publ_flag
C2 C1 O1 Al1 148.9(8) . . . . ?
C14 C1 O1 Al1 -34.1(12) . . . . ?
O3 Al1 O1 C1 -50.0(8) . . . . ?
O2 Al1 O1 C1 -154.0(8) . . . . ?
N1 Al1 O1 C1 50.6(8) . . . . ?
N2 Al1 O1 C1 115.9(9) . . . . ?
O1 C1 C2 C7 -174.9(9) . . . . ?
C14 C1 C2 C7 8.0(14) . . . . ?
O1 C1 C2 C3 5.6(14) . . . . ?
C14 C1 C2 C3 -171.5(9) . . . . ?
O3 Al1 O2 C38 54.9(9) . . . . ?
O1 Al1 O2 C38 164.6(9) . . . . ?
N1 Al1 O2 C38 -107.3(10) . . . . ?
N2 Al1 O2 C38 -50.8(9) . . . . ?
C7 C2 C3 C4 -124.1(10) . . . . ?
C1 C2 C3 C4 55.3(11) . . . . ?
C7 C2 C3 C5 113.8(11) . . . . ?
C1 C2 C3 C5 -66.8(13) . . . . ?
C7 C2 C3 C6 -3.8(14) . . . . ?
C1 C2 C3 C6 175.6(9) . . . . ?
O2 Al1 O3 C39 -107.8(10) . . . . ?
O1 Al1 O3 C39 154.9(9) . . . . ?
N1 Al1 O3 C39 64.7(10) . . . . ?
N2 Al1 O3 C39 -16.6(10) . . . . ?
C11 C9 C8 C13 126.7(12) . . . . ?
C10 C9 C8 C13 -115.0(12) . . . . ?
C12 C9 C8 C13 4.4(15) . . . . ?
C11 C9 C8 C7 -55.5(14) . . . . ?
C10 C9 C8 C7 62.9(14) . . . . ?
C12 C9 C8 C7 -177.7(10) . . . . ?
C13 C8 C7 C2 -7.3(16) . . . . ?
C9 C8 C7 C2 174.6(10) . . . . ?
C1 C2 C7 C8 0.4(16) . . . . ?
C3 C2 C7 C8 179.9(10) . . . . ?
C7 C8 C13 C14 5.7(15) . . . . ?
C9 C8 C13 C14 -176.4(10) . . . . ?
C19 N1 C15 C16 -4.7(15) . . . . ?
Al1 N1 C15 C16 177.3(8) . . . . ?
C19 N1 C15 C14 -176.1(9) . . . . ?
Al1 N1 C15 C14 5.9(14) . . . . ?
C17 C16 C15 N1 4.5(18) . . . . ?
C17 C16 C15 C14 176.0(11) . . . . ?
C8 C13 C14 C1 2.7(15) . . . . ?
C8 C13 C14 C15 -169.5(10) . . . . ?
O1 C1 C14 C13 173.2(9) . . . . ?
C2 C1 C14 C13 -9.7(14) . . . . ?
O1 C1 C14 C15 -14.6(13) . . . . ?
C2 C1 C14 C15 162.5(9) . . . . ?
N1 C15 C14 C13 -161.6(10) . . . . ?
C16 C15 C14 C13 27.2(16) . . . . ?
N1 C15 C14 C1 26.2(14) . . . . ?
C16 C15 C14 C1 -145.1(10) . . . . ?
C15 C16 C17 C18 -2.9(18) . . . . ?
C16 C17 C18 C19 1.3(17) . . . . ?
C15 N1 C19 C18 3.3(15) . . . . ?
Al1 N1 C19 C18 -178.5(8) . . . . ?
C15 N1 C19 C20 -178.6(9) . . . . ?
Al1 N1 C19 C20 -0.4(11) . . . . ?
C17 C18 C19 N1 -1.6(16) . . . . ?
C17 C18 C19 C20 -179.5(10) . . . . ?
C24 N2 C20 C21 -3.6(15) . . . . ?
Al1 N2 C20 C21 175.2(8) . . . . ?
C24 N2 C20 C19 176.9(9) . . . . ?
Al1 N2 C20 C19 -4.3(11) . . . . ?
N1 C19 C20 N2 3.1(13) . . . . ?
C18 C19 C20 N2 -178.8(10) . . . . ?
N1 C19 C20 C21 -176.4(9) . . . . ?
C18 C19 C20 C21 1.7(17) . . . . ?
N2 C20 C21 C22 -0.8(16) . . . . ?
C19 C20 C21 C22 178.6(10) . . . . ?
C20 C21 C22 C23 0.5(16) . . . . ?
C21 C22 C23 C24 3.9(17) . . . . ?
C20 N2 C24 C25 -172.8(10) . . . . ?
Al1 N2 C24 C25 8.5(14) . . . . ?
C20 N2 C24 C23 7.7(15) . . . . ?
Al1 N2 C24 C23 -170.9(7) . . . . ?
C22 C23 C24 N2 -8.0(16) . . . . ?
C22 C23 C24 C25 172.6(11) . . . . ?
N2 C24 C25 C38 -26.5(17) . . . . ?
C23 C24 C25 C38 152.9(11) . . . . ?
N2 C24 C25 C26 150.8(10) . . . . ?
C23 C24 C25 C26 -29.8(17) . . . . ?
C38 C25 C26 C27 -2.2(19) . . . . ?
C24 C25 C26 C27 -179.6(12) . . . . ?
C25 C26 C27 C32 -1.1(19) . . . . ?
C25 C26 C27 C28 176.3(12) . . . . ?
C26 C27 C28 C30 128.2(14) . . . . ?
C32 C27 C28 C30 -54.4(16) . . . . ?
C26 C27 C28 C29 3(2) . . . . ?
C32 C27 C28 C29 -179.6(13) . . . . ?
C26 C27 C28 C31 -110.8(15) . . . . ?
C32 C27 C28 C31 66.6(15) . . . . ?
C26 C27 C32 C33 1.0(19) . . . . ?
C28 C27 C32 C33 -176.5(12) . . . . ?
C27 C32 C33 C38 2.3(19) . . . . ?
C27 C32 C33 C34 175.8(12) . . . . ?
C32 C33 C34 C35 12.6(18) . . . . ?
C38 C33 C34 C35 -174.1(13) . . . . ?
C32 C33 C34 C37 130.7(12) . . . . ?
C38 C33 C34 C37 -56.1(16) . . . . ?
C32 C33 C34 C36 -105.6(13) . . . . ?
C38 C33 C34 C36 67.7(14) . . . . ?
Al1 O2 C38 C33 -134.7(11) . . . . ?
Al1 O2 C38 C25 47.5(14) . . . . ?
C32 C33 C38 O2 176.7(11) . . . . ?
C34 C33 C38 O2 3.2(19) . . . . ?
C32 C33 C38 C25 -5.5(18) . . . . ?
C34 C33 C38 C25 -179.0(11) . . . . ?
C24 C25 C38 O2 0.7(18) . . . . ?
C26 C25 C38 O2 -176.6(10) . . . . ?
C24 C25 C38 C33 -177.2(12) . . . . ?
C26 C25 C38 C33 5.5(18) . . . . ?
Al1 O3 C39 O4 -35.0(18) . . . . ?
Al1 O3 C39 C40 147.2(8) . . . . ?
O4 C39 C40 C46 -30.8(17) . . . . ?
O3 C39 C40 C46 147.1(10) . . . . ?
O4 C39 C40 C41 85.7(15) . . . . ?
O3 C39 C40 C41 -96.5(11) . . . . ?
C46 C40 C41 C45 -38.4(13) . . . . ?
C39 C40 C41 C45 -164.5(11) . . . . ?
C46 C40 C41 C42 64.9(12) . . . . ?
C39 C40 C41 C42 -61.2(13) . . . . ?
C45 C41 C42 C43 32.2(13) . . . . ?
C40 C41 C42 C43 -69.2(12) . . . . ?
C41 C42 C43 C44 1.3(13) . . . . ?
C42 C43 C44 C45 -33.9(12) . . . . ?
C42 C43 C44 C46 71.1(14) . . . . ?
C42 C41 C45 C44 -48.9(11) . . . . ?
C40 C41 C45 C44 59.4(11) . . . . ?
C43 C44 C45 C41 50.2(10) . . . . ?
C46 C44 C45 C41 -60.8(12) . . . . ?
C39 C40 C46 C47 -8.1(15) . . . . ?
C41 C40 C46 C47 -127.3(11) . . . . ?
C39 C40 C46 C44 120.3(11) . . . . ?
C41 C40 C46 C44 1.2(13) . . . . ?
C43 C44 C46 C47 58.6(16) . . . . ?
C45 C44 C46 C47 163.7(12) . . . . ?
C43 C44 C46 C40 -68.8(14) . . . . ?
C45 C44 C46 C40 36.3(13) . . . . ?
C48 O6 C47 O5 -18(2) . . . . ?
C48 O6 C47 C46 167.9(13) . . . . ?
C40 C46 C47 O5 124.4(14) . . . . ?
C44 C46 C47 O5 4(2) . . . . ?
C40 C46 C47 O6 -61.8(15) . . . . ?
C44 C46 C47 O6 177.5(11) . . . . ?
C47 O6 C48 C49 -145.9(14) . . . . ?
C47 O6 C48 C50 93.8(13) . . . . ?
